data_4319761
loop_
_publ_author_name
'Matthias Stender'
'Barrett E. Eichler'
'Ned J. Hardman'
'Philip P. Power'
'J\"org Prust'
'Mathias Noltemeyer'
'Herbert W. Roesky'

_publ_section_title
;
 Synthesis and Characterization of HC{C(Me)N(C6H3-2,6-i-Pr2)}2MX2 (M = Al,
 X = Cl, I; M = Ga, In, X = Me, Cl, I): Sterically Encumbered
 \b-Diketiminate Group 13 Metal Derivatives
;
_journal_name_full 'Inorganic Chemistry'
_journal_page_first 2794
_journal_page_last 2799
_journal_paper_doi 10.1021/ic001311d
_journal_volume 40
_journal_year 2001
_chemical_formula_sum 'C29 H41 Cl2 Ga N2'
_chemical_formula_weight 558.26
_chemical_name_common NacNacGaCl2
_chemical_name_systematic
; 

 ? 

;
_space_group_IT_number 14
_symmetry_cell_setting monoclinic
_symmetry_space_group_name_Hall '-P 2ybc'
_symmetry_space_group_name_H-M 'P 1 21/c 1'
_atom_sites_solution_hydrogens geom
_atom_sites_solution_primary direct
_atom_sites_solution_secondary difmap
_audit_creation_method SHELXL-97
_cell_angle_alpha 90.00
_cell_angle_beta 108.432(2)
_cell_angle_gamma 90.00
_cell_formula_units_Z 4
_cell_length_a 17.0709(13)
_cell_length_b 13.0948(10)
_cell_length_c 13.7356(10)
_cell_measurement_reflns_used 3521
_cell_measurement_temperature 90(2)
_cell_measurement_theta_max 27.75
_cell_measurement_theta_min 2.21
_cell_volume 2912.9(4)
_computing_cell_refinement 'Bruker SMART'
_computing_data_collection 'Bruker SMART'
_computing_data_reduction 'Bruker SHELXTL v. 5.10'
_computing_molecular_graphics 'XP, Bruker SHELXTL v. 5.10'
_computing_publication_material 'XCIF, Bruker SHELXTL v. 5.10'
_computing_structure_refinement 'XL, Bruker SHELXTL v. 5.10'
_computing_structure_solution 'XS, Bruker SHELXTL v. 5.10'
_diffrn_ambient_temperature 90(2)
_diffrn_measured_fraction_theta_full 0.997
_diffrn_measured_fraction_theta_max 0.997
_diffrn_measurement_device_type 'Bruker SMART 1000'
_diffrn_measurement_method /w
_diffrn_radiation_monochromator graphite
_diffrn_radiation_source 'normal-focus sealed tube'
_diffrn_radiation_type MoK\a
_diffrn_radiation_wavelength 0.71073
_diffrn_reflns_av_R_equivalents 0.0000
_diffrn_reflns_av_sigmaI/netI 0.0414
_diffrn_reflns_limit_h_max 17
_diffrn_reflns_limit_h_min -18
_diffrn_reflns_limit_k_max 14
_diffrn_reflns_limit_k_min 0
_diffrn_reflns_limit_l_max 14
_diffrn_reflns_limit_l_min 0
_diffrn_reflns_number 40038
_diffrn_reflns_theta_full 22.50
_diffrn_reflns_theta_max 22.50
_diffrn_reflns_theta_min 2.00
_diffrn_standards_decay_% <0.01
_diffrn_standards_number '50 frames remeasured'
_exptl_absorpt_coefficient_mu 1.147
_exptl_absorpt_correction_T_max 0.8467
_exptl_absorpt_correction_T_min 0.7947
_exptl_absorpt_correction_type empirical
_exptl_absorpt_process_details
;SADABS: an empirical absorption program by G. M. Sheldrick

using the method described by Blessing, R. H.; Acta Cryst.

A51, 1995, 33.

;
_exptl_crystal_colour colorless
_exptl_crystal_density_diffrn 1.273
_exptl_crystal_density_method 'not measured'
_exptl_crystal_description block
_exptl_crystal_F_000 1176
_exptl_crystal_size_max 0.21
_exptl_crystal_size_mid 0.20
_exptl_crystal_size_min 0.15
_refine_diff_density_max 0.788
_refine_diff_density_min -0.430
_refine_diff_density_rms 0.075
_refine_ls_extinction_method none
_refine_ls_goodness_of_fit_ref 1.022
_refine_ls_hydrogen_treatment constr
_refine_ls_matrix_type full
_refine_ls_number_parameters 317
_refine_ls_number_reflns 3804
_refine_ls_number_restraints 0
_refine_ls_restrained_S_all 1.022
_refine_ls_R_factor_all 0.0564
_refine_ls_R_factor_gt 0.0400
_refine_ls_shift/su_max 0.003
_refine_ls_shift/su_mean 0.000
_refine_ls_structure_factor_coef Fsqd
_refine_ls_weighting_details 'calc w=1/[\s^2^(Fo^2^)+(0.0617P)^2^+3.8617P] where P=(Fo^2^+2Fc^2^)/3'
_refine_ls_weighting_scheme calc
_refine_ls_wR_factor_gt 0.1025
_refine_ls_wR_factor_ref 0.1118
_reflns_number_gt 3010
_reflns_number_total 3804
_reflns_threshold_expression >2sigma(I)
_cod_data_source_file ic001311d_2.cif
_cod_data_source_block be43a
_cod_database_code 4319761

loop_
_symmetry_equiv_pos_as_xyz
'x, y, z'
'-x, y+1/2, -z+1/2'
'-x, -y, -z'
'x, -y-1/2, z-1/2'

loop_
_atom_site_label
_atom_site_type_symbol
_atom_site_fract_x
_atom_site_fract_y
_atom_site_fract_z
_atom_site_U_iso_or_equiv
_atom_site_adp_type
_atom_site_occupancy
_atom_site_symmetry_multiplicity
_atom_site_calc_flag
_atom_site_refinement_flags
_atom_site_disorder_assembly
_atom_site_disorder_group
Ga1 Ga 0.28918(3) 0.88527(3) 1.02645(3) 0.01777(17) Uani 1 1 d . . .
Cl1 Cl 0.21291(6) 0.79986(8) 1.10411(8) 0.0199(3) Uani 1 1 d . . .
Cl2 Cl 0.38024(6) 0.98322(8) 1.13855(8) 0.0230(3) Uani 1 1 d . . .
N1 N 0.3478(2) 0.7988(3) 0.9595(3) 0.0184(8) Uani 1 1 d . . .
N2 N 0.2248(2) 0.9639(2) 0.9124(3) 0.0184(8) Uani 1 1 d . . .
C1 C 0.3563(2) 0.8304(3) 0.8708(3) 0.0197(10) Uani 1 1 d . . .
C2 C 0.3182(2) 0.9186(3) 0.8190(3) 0.0198(10) Uani 1 1 d . . .
H2A H 0.3393 0.9422 0.7667 0.024 Uiso 1 1 calc R . .
C3 C 0.2545(2) 0.9764(3) 0.8328(3) 0.0192(10) Uani 1 1 d . . .
C4 C 0.4077(3) 0.7697(3) 0.8210(3) 0.0244(10) Uani 1 1 d . . .
H4A H 0.4223 0.7040 0.8563 0.037 Uiso 1 1 calc R . .
H4B H 0.4582 0.8076 0.8254 0.037 Uiso 1 1 calc R . .
H4C H 0.3762 0.7578 0.7488 0.037 Uiso 1 1 calc R . .
C5 C 0.2156(3) 1.0584(3) 0.7543(3) 0.0243(10) Uani 1 1 d . . .
H5A H 0.2177 1.1241 0.7892 0.036 Uiso 1 1 calc R . .
H5B H 0.1580 1.0405 0.7181 0.036 Uiso 1 1 calc R . .
H5C H 0.2461 1.0636 0.7048 0.036 Uiso 1 1 calc R . .
C6 C 0.3871(3) 0.7054(3) 1.0103(3) 0.0193(10) Uani 1 1 d . . .
C7 C 0.3390(3) 0.6157(3) 1.0007(3) 0.0219(10) Uani 1 1 d . . .
C8 C 0.3779(3) 0.5285(3) 1.0516(3) 0.0265(11) Uani 1 1 d . . .
H8A H 0.3468 0.4674 1.0463 0.032 Uiso 1 1 calc R . .
C9 C 0.4598(3) 0.5281(3) 1.1091(3) 0.0271(11) Uani 1 1 d . . .
H9A H 0.4847 0.4674 1.1428 0.033 Uiso 1 1 calc R . .
C10 C 0.5061(3) 0.6163(3) 1.1180(3) 0.0240(10) Uani 1 1 d . . .
H10A H 0.5629 0.6150 1.1577 0.029 Uiso 1 1 calc R . .
C11 C 0.4718(3) 0.7076(3) 1.0700(3) 0.0207(10) Uani 1 1 d . . .
C12 C 0.5259(2) 0.8013(3) 1.0848(3) 0.0232(10) Uani 1 1 d . . .
H12A H 0.4917 0.8592 1.0462 0.028 Uiso 1 1 calc R . .
C13 C 0.5992(3) 0.7855(4) 1.0442(4) 0.0339(12) Uani 1 1 d . . .
H13A H 0.5787 0.7639 0.9722 0.051 Uiso 1 1 calc R . .
H13B H 0.6359 0.7328 1.0850 0.051 Uiso 1 1 calc R . .
H13C H 0.6298 0.8497 1.0494 0.051 Uiso 1 1 calc R . .
C14 C 0.5586(3) 0.8307(4) 1.1994(3) 0.0277(11) Uani 1 1 d . . .
H14A H 0.5119 0.8403 1.2256 0.042 Uiso 1 1 calc R . .
H14B H 0.5902 0.8944 1.2073 0.042 Uiso 1 1 calc R . .
H14C H 0.5943 0.7762 1.2381 0.042 Uiso 1 1 calc R . .
C15 C 0.2497(3) 0.6084(3) 0.9324(3) 0.0273(11) Uani 1 1 d . . .
H15A H 0.2291 0.6791 0.9117 0.033 Uiso 1 1 calc R . .
C16 C 0.1937(3) 0.5593(4) 0.9872(4) 0.0352(12) Uani 1 1 d . . .
H16A H 0.1983 0.5972 1.0502 0.053 Uiso 1 1 calc R . .
H16B H 0.2106 0.4883 1.0043 0.053 Uiso 1 1 calc R . .
H16C H 0.1363 0.5609 0.9420 0.053 Uiso 1 1 calc R . .
C17 C 0.2449(3) 0.5488(4) 0.8359(4) 0.0395(13) Uani 1 1 d . . .
H17A H 0.2802 0.5816 0.8008 0.059 Uiso 1 1 calc R . .
H17B H 0.1877 0.5478 0.7902 0.059 Uiso 1 1 calc R . .
H17C H 0.2639 0.4787 0.8543 0.059 Uiso 1 1 calc R . .
C18 C 0.1427(2) 1.0016(3) 0.9046(3) 0.0178(10) Uani 1 1 d . . .
C19 C 0.1337(2) 1.0900(3) 0.9579(3) 0.0201(10) Uani 1 1 d . . .
C20 C 0.0538(3) 1.1209(3) 0.9504(3) 0.0245(11) Uani 1 1 d . . .
H20A H 0.0464 1.1800 0.9867 0.029 Uiso 1 1 calc R . .
C21 C -0.0146(3) 1.0680(3) 0.8916(3) 0.0236(10) Uani 1 1 d . . .
H21A H -0.0686 1.0907 0.8870 0.028 Uiso 1 1 calc R . .
C22 C -0.0040(3) 0.9816(3) 0.8394(3) 0.0239(10) Uani 1 1 d . . .
H22A H -0.0512 0.9458 0.7982 0.029 Uiso 1 1 calc R . .
C23 C 0.0743(3) 0.9456(3) 0.8456(3) 0.0221(10) Uani 1 1 d . . .
C24 C 0.0809(3) 0.8476(3) 0.7881(4) 0.0277(11) Uani 1 1 d . . .
H24A H 0.1410 0.8323 0.8029 0.033 Uiso 1 1 calc R . .
C25 C 0.0424(3) 0.7576(4) 0.8264(4) 0.0373(12) Uani 1 1 d . . .
H25A H 0.0677 0.7511 0.9009 0.056 Uiso 1 1 calc R . .
H25B H 0.0519 0.6949 0.7930 0.056 Uiso 1 1 calc R . .
H25C H -0.0171 0.7690 0.8101 0.056 Uiso 1 1 calc R . .
C26 C 0.0430(3) 0.8610(4) 0.6711(4) 0.0397(13) Uani 1 1 d . . .
H26A H 0.0560 0.8012 0.6362 0.060 Uiso 1 1 calc R . .
H26B H 0.0659 0.9224 0.6495 0.060 Uiso 1 1 calc R . .
H26C H -0.0171 0.8680 0.6533 0.060 Uiso 1 1 calc R . .
C27 C 0.2067(3) 1.1532(3) 1.0219(3) 0.0250(11) Uani 1 1 d . . .
H27A H 0.2583 1.1218 1.0156 0.030 Uiso 1 1 calc R . .
C28 C 0.2022(3) 1.2635(4) 0.9836(4) 0.0359(12) Uani 1 1 d . . .
H28A H 0.1978 1.2637 0.9107 0.054 Uiso 1 1 calc R . .
H28B H 0.2523 1.3001 1.0229 0.054 Uiso 1 1 calc R . .
H28C H 0.1538 1.2972 0.9927 0.054 Uiso 1 1 calc R . .
C29 C 0.2120(3) 1.1506(4) 1.1356(3) 0.0324(12) Uani 1 1 d . . .
H29A H 0.2126 1.0796 1.1581 0.049 Uiso 1 1 calc R . .
H29B H 0.1640 1.1858 1.1445 0.049 Uiso 1 1 calc R . .
H29C H 0.2627 1.1849 1.1767 0.049 Uiso 1 1 calc R . .

loop_
_atom_site_aniso_label
_atom_site_aniso_U_11
_atom_site_aniso_U_22
_atom_site_aniso_U_33
_atom_site_aniso_U_23
_atom_site_aniso_U_13
_atom_site_aniso_U_12
Ga1 0.0180(3) 0.0166(3) 0.0188(3) 0.0000(2) 0.0059(2) 0.0020(2)
Cl1 0.0146(5) 0.0228(6) 0.0224(6) -0.0050(5) 0.0061(4) 0.0057(4)
Cl2 0.0228(6) 0.0225(6) 0.0197(6) -0.0037(5) 0.0008(4) 0.0077(5)
N1 0.0183(19) 0.015(2) 0.021(2) -0.0007(16) 0.0052(15) -0.0001(16)
N2 0.0223(19) 0.0153(19) 0.0189(19) -0.0007(15) 0.0083(15) -0.0005(16)
C1 0.019(2) 0.019(2) 0.020(2) 0.000(2) 0.0064(19) -0.0049(19)
C2 0.018(2) 0.020(2) 0.021(2) 0.002(2) 0.0060(18) -0.001(2)
C3 0.023(2) 0.012(2) 0.021(2) -0.0039(19) 0.0045(19) -0.0065(19)
C4 0.029(3) 0.026(3) 0.022(2) -0.001(2) 0.013(2) 0.001(2)
C5 0.027(2) 0.021(2) 0.026(3) 0.003(2) 0.010(2) 0.001(2)
C6 0.025(2) 0.015(2) 0.021(2) 0.0012(19) 0.0107(19) 0.003(2)
C7 0.025(2) 0.019(2) 0.024(2) -0.001(2) 0.0120(19) -0.001(2)
C8 0.034(3) 0.016(2) 0.033(3) 0.000(2) 0.014(2) -0.001(2)
C9 0.034(3) 0.021(3) 0.028(3) 0.005(2) 0.012(2) 0.010(2)
C10 0.021(2) 0.029(3) 0.023(2) 0.000(2) 0.0079(19) 0.005(2)
C11 0.021(2) 0.023(3) 0.021(2) 0.000(2) 0.0118(19) 0.003(2)
C12 0.016(2) 0.024(3) 0.029(3) 0.003(2) 0.0075(19) 0.001(2)
C13 0.026(3) 0.043(3) 0.035(3) 0.004(2) 0.013(2) -0.003(2)
C14 0.022(2) 0.028(3) 0.033(3) 0.001(2) 0.008(2) -0.004(2)
C15 0.026(3) 0.019(2) 0.033(3) -0.002(2) 0.003(2) -0.005(2)
C16 0.032(3) 0.028(3) 0.047(3) 0.004(2) 0.014(2) -0.004(2)
C17 0.039(3) 0.041(3) 0.033(3) -0.006(2) 0.002(2) -0.010(3)
C18 0.016(2) 0.018(2) 0.019(2) 0.0066(19) 0.0054(18) 0.0059(19)
C19 0.020(2) 0.020(2) 0.022(2) 0.0062(19) 0.0072(19) 0.0018(19)
C20 0.026(3) 0.020(2) 0.030(3) 0.004(2) 0.012(2) 0.004(2)
C21 0.018(2) 0.026(3) 0.026(2) 0.005(2) 0.005(2) 0.005(2)
C22 0.017(2) 0.024(3) 0.028(3) 0.001(2) 0.0042(19) 0.000(2)
C23 0.020(2) 0.021(2) 0.024(2) 0.002(2) 0.0057(19) -0.001(2)
C24 0.021(2) 0.022(2) 0.037(3) -0.008(2) 0.005(2) -0.002(2)
C25 0.049(3) 0.025(3) 0.036(3) -0.006(2) 0.010(2) 0.001(2)
C26 0.050(3) 0.036(3) 0.033(3) -0.012(2) 0.012(2) -0.013(3)
C27 0.022(2) 0.016(2) 0.038(3) -0.002(2) 0.011(2) 0.000(2)
C28 0.033(3) 0.018(3) 0.060(3) 0.001(2) 0.019(3) 0.001(2)
C29 0.026(3) 0.039(3) 0.029(3) -0.012(2) 0.005(2) -0.002(2)

loop_
_atom_type_symbol
_atom_type_description
_atom_type_scat_dispersion_real
_atom_type_scat_dispersion_imag
_atom_type_scat_source
C C 0.0033 0.0016 'International Tables Vol C Tables 4.2.6.8 and 6.1.1.4'
H H 0.0000 0.0000 'International Tables Vol C Tables 4.2.6.8 and 6.1.1.4'
N N 0.0061 0.0033 'International Tables Vol C Tables 4.2.6.8 and 6.1.1.4'
Cl Cl 0.1484 0.1585 'International Tables Vol C Tables 4.2.6.8 and 6.1.1.4'
Ga Ga 0.2307 1.6083 'International Tables Vol C Tables 4.2.6.8 and 6.1.1.4'

loop_
_geom_angle_atom_site_label_1
_geom_angle_atom_site_label_2
_geom_angle_atom_site_label_3
_geom_angle
_geom_angle_site_symmetry_1
_geom_angle_site_symmetry_3
_geom_angle_publ_flag
N2 Ga1 N1 100.19(14) . . ?
N2 Ga1 Cl2 110.69(11) . . ?
N1 Ga1 Cl2 108.39(10) . . ?
N2 Ga1 Cl1 113.12(10) . . ?
N1 Ga1 Cl1 113.82(11) . . ?
Cl2 Ga1 Cl1 110.20(4) . . ?
C1 N1 C6 121.9(3) . . ?
C1 N1 Ga1 118.3(3) . . ?
C6 N1 Ga1 119.6(3) . . ?
C3 N2 C18 119.8(3) . . ?
C3 N2 Ga1 117.6(3) . . ?
C18 N2 Ga1 122.3(3) . . ?
N1 C1 C2 123.4(4) . . ?
N1 C1 C4 119.9(4) . . ?
C2 C1 C4 116.6(4) . . ?
C3 C2 C1 129.6(4) . . ?
N2 C3 C2 123.7(4) . . ?
N2 C3 C5 118.0(4) . . ?
C2 C3 C5 118.4(4) . . ?
C11 C6 C7 121.7(4) . . ?
C11 C6 N1 119.3(4) . . ?
C7 C6 N1 119.0(4) . . ?
C8 C7 C6 117.6(4) . . ?
C8 C7 C15 118.9(4) . . ?
C6 C7 C15 123.3(4) . . ?
C9 C8 C7 122.0(4) . . ?
C8 C9 C10 119.9(4) . . ?
C9 C10 C11 121.9(4) . . ?
C10 C11 C6 116.9(4) . . ?
C10 C11 C12 118.9(4) . . ?
C6 C11 C12 124.2(4) . . ?
C11 C12 C13 112.0(4) . . ?
C11 C12 C14 110.4(4) . . ?
C13 C12 C14 109.3(3) . . ?
C17 C15 C7 109.7(4) . . ?
C17 C15 C16 110.1(4) . . ?
C7 C15 C16 112.5(4) . . ?
C19 C18 C23 121.7(4) . . ?
C19 C18 N2 120.1(4) . . ?
C23 C18 N2 118.1(4) . . ?
C20 C19 C18 117.8(4) . . ?
C20 C19 C27 119.1(4) . . ?
C18 C19 C27 123.1(4) . . ?
C21 C20 C19 121.7(4) . . ?
C20 C21 C22 119.3(4) . . ?
C21 C22 C23 121.8(4) . . ?
C22 C23 C18 117.7(4) . . ?
C22 C23 C24 118.5(4) . . ?
C18 C23 C24 123.7(4) . . ?
C25 C24 C23 111.1(4) . . ?
C25 C24 C26 111.4(4) . . ?
C23 C24 C26 111.6(4) . . ?
C19 C27 C28 111.8(4) . . ?
C19 C27 C29 110.5(4) . . ?
C28 C27 C29 110.5(4) . . ?

loop_
_geom_bond_atom_site_label_1
_geom_bond_atom_site_label_2
_geom_bond_distance
_geom_bond_site_symmetry_2
_geom_bond_publ_flag
Ga1 N2 1.906(3) . ?
Ga1 N1 1.926(3) . ?
Ga1 Cl2 2.2179(11) . ?
Ga1 Cl1 2.2276(11) . ?
N1 C1 1.337(5) . ?
N1 C6 1.461(5) . ?
N2 C3 1.353(5) . ?
N2 C18 1.458(5) . ?
C1 C2 1.403(6) . ?
C1 C4 1.501(6) . ?
C2 C3 1.387(6) . ?
C3 C5 1.518(6) . ?
C6 C11 1.419(6) . ?
C6 C7 1.415(6) . ?
C7 C8 1.393(6) . ?
C7 C15 1.520(6) . ?
C8 C9 1.371(6) . ?
C9 C10 1.383(6) . ?
C10 C11 1.401(6) . ?
C11 C12 1.511(6) . ?
C12 C13 1.537(6) . ?
C12 C14 1.543(6) . ?
C15 C17 1.518(6) . ?
C15 C16 1.532(7) . ?
C18 C19 1.403(6) . ?
C18 C23 1.400(6) . ?
C19 C20 1.396(6) . ?
C19 C27 1.522(6) . ?
C20 C21 1.379(6) . ?
C21 C22 1.382(6) . ?
C22 C23 1.395(6) . ?
C23 C24 1.529(6) . ?
C24 C25 1.522(7) . ?
C24 C26 1.541(7) . ?
C27 C28 1.530(6) . ?
C27 C29 1.536(6) . ?
